data_7037222
loop_
_publ_author_name
'Yang, Yanqiu'
'Teat, Simon J.'
'Zhang, Zhicheng'
'Luo, Shunzhong'
'Rao, Linfeng'

_publ_section_title
;
 Complexation of U(vi) with benzoic acid at variable temperatures (298-353
 K): thermodynamics and crystal structures of U(vi)/benzoate complexes.
;
_journal_issue 1
_journal_name_full 'Dalton transactions (Cambridge, England : 2003)'
_journal_page_first 384
_journal_page_last 391
_journal_paper_doi 10.1039/c5dt03532e
_journal_volume 45
_journal_year 2015
_chemical_formula_sum 'C14 H20 O14 U2'
_chemical_formula_weight 888.36
_chemical_name_systematic
;
 ?
;
_space_group_crystal_system trigonal
_space_group_IT_number 161
_space_group_name_Hall 'R 3 -2"c'
_space_group_name_H-M_alt 'R 3 c :H'
_symmetry_space_group_name_Hall 'R 3 -2"c'
_symmetry_space_group_name_H-M 'R 3 c :H'
_atom_sites_solution_hydrogens geom
_atom_sites_solution_primary 'Intrinsic phasing'
_atom_sites_solution_secondary difmap
_audit_creation_method SHELXL-2014
_audit_update_record
;
2015-09-04 deposited with the CCDC.
2015-11-13 downloaded from the CCDC.
;
_cell_angle_alpha 90
_cell_angle_beta 90
_cell_angle_gamma 120
_cell_formula_units_Z 18
_cell_length_a 38.410(7)
_cell_length_b 38.410(7)
_cell_length_c 8.7096(15)
_cell_measurement_reflns_used 6135
_cell_measurement_temperature 100(2)
_cell_measurement_theta_max 30.03
_cell_measurement_theta_min 3.06
_cell_volume 11128(3)
_computing_cell_refinement 'Bruker SAINT v8.34A'
_computing_data_collection 'Bruker APEX 2'
_computing_data_reduction 'Bruker SAINT v8.34A'
_computing_molecular_graphics 'Bruker SHELXTL'
_computing_publication_material 'Bruker SHELXTL & local programs'
_computing_structure_refinement 'SHELXL-2014 (Sheldrick, 2014)'
_computing_structure_solution 'Bruker SHELXT 2014/3 (beta test)'
_diffrn_ambient_temperature 100(2)
_diffrn_measured_fraction_theta_full 0.996
_diffrn_measured_fraction_theta_max 0.995
_diffrn_measurement_device_type 'Bruker APEX II CCD diffractometer'
_diffrn_measurement_method '\w/\q scans'
_diffrn_radiation_type synchrotron
_diffrn_radiation_wavelength 0.7749
_diffrn_reflns_av_R_equivalents 0.0527
_diffrn_reflns_av_unetI/netI 0.0502
_diffrn_reflns_Laue_measured_fraction_full 0.996
_diffrn_reflns_Laue_measured_fraction_max 0.995
_diffrn_reflns_limit_h_max 49
_diffrn_reflns_limit_h_min -35
_diffrn_reflns_limit_k_max 43
_diffrn_reflns_limit_k_min -49
_diffrn_reflns_limit_l_max 11
_diffrn_reflns_limit_l_min -11
_diffrn_reflns_number 22040
_diffrn_reflns_point_group_measured_fraction_full 0.997
_diffrn_reflns_point_group_measured_fraction_max 0.995
_diffrn_reflns_theta_full 27.706
_diffrn_reflns_theta_max 30.280
_diffrn_reflns_theta_min 3.060
_diffrn_source 'Advanced Light Source station 11.3.1'
_exptl_absorpt_coefficient_mu 7.048
_exptl_absorpt_correction_T_max 0.816
_exptl_absorpt_correction_T_min 0.509
_exptl_absorpt_correction_type multi-scan
_exptl_absorpt_process_details 'SADABS 2014/2 Bruker AXS Madison WI USA'
_exptl_crystal_colour 'Pale yellow'
_exptl_crystal_density_diffrn 2.386
_exptl_crystal_description Block
_exptl_crystal_F_000 7200
_exptl_crystal_size_max 0.060
_exptl_crystal_size_mid 0.050
_exptl_crystal_size_min 0.030
_refine_diff_density_max 0.928
_refine_diff_density_min -1.001
_refine_diff_density_rms 0.107
_refine_ls_abs_structure_details
;
 Refined as an inversion twin.
;
_refine_ls_abs_structure_Flack 0.00(4)
_refine_ls_extinction_method none
_refine_ls_goodness_of_fit_ref 1.026
_refine_ls_hydrogen_treatment constr
_refine_ls_matrix_type full
_refine_ls_number_parameters 236
_refine_ls_number_reflns 5634
_refine_ls_number_restraints 1
_refine_ls_restrained_S_all 1.026
_refine_ls_R_factor_all 0.0485
_refine_ls_R_factor_gt 0.0332
_refine_ls_shift/su_max 0.013
_refine_ls_shift/su_mean 0.000
_refine_ls_structure_factor_coef Fsqd
_refine_ls_weighting_details 'w=1/[\s^2^(Fo^2^)+(0.0133P)^2^+49.7444P] where P=(Fo^2^+2Fc^2^)/3'
_refine_ls_weighting_scheme calc
_refine_ls_wR_factor_gt 0.0689
_refine_ls_wR_factor_ref 0.0739
_reflns_Friedel_coverage 0.993
_reflns_Friedel_fraction_full 0.997
_reflns_Friedel_fraction_max 0.996
_reflns_number_gt 4488
_reflns_number_total 5634
_reflns_threshold_expression 'I > 2\s(I)'
_cod_data_source_file c5dt03532e2.cif
_cod_data_source_block ubipda_a_sq
_cod_depositor_comments 'Adding full bibliography for 7037222.cif.'
_cod_original_cell_volume 11128(4)
_cod_database_code 7037222
_shelx_space_group_comment
;
The symmetry employed for this shelxl refinement is uniquely defined
by the following loop, which should always be used as a source of
symmetry information in preference to the above space-group names.
They are only intended as comments.
;
_shelx_estimated_absorpt_t_min 0.677
_shelx_estimated_absorpt_t_max 0.816
_shelxl_version_number 2014-3

loop_
_space_group_symop_operation_xyz
'x, y, z'
'-y, x-y, z'
'-x+y, -x, z'
'-y, -x, z+1/2'
'-x+y, y, z+1/2'
'x, x-y, z+1/2'
'x+2/3, y+1/3, z+1/3'
'-y+2/3, x-y+1/3, z+1/3'
'-x+y+2/3, -x+1/3, z+1/3'
'-y+2/3, -x+1/3, z+5/6'
'-x+y+2/3, y+1/3, z+5/6'
'x+2/3, x-y+1/3, z+5/6'
'x+1/3, y+2/3, z+2/3'
'-y+1/3, x-y+2/3, z+2/3'
'-x+y+1/3, -x+2/3, z+2/3'
'-y+1/3, -x+2/3, z+7/6'
'-x+y+1/3, y+2/3, z+7/6'
'x+1/3, x-y+2/3, z+7/6'

loop_
_atom_site_label
_atom_site_type_symbol
_atom_site_fract_x
_atom_site_fract_y
_atom_site_fract_z
_atom_site_U_iso_or_equiv
_atom_site_adp_type
_atom_site_occupancy
_atom_site_site_symmetry_order
_atom_site_calc_flag
_atom_site_refinement_flags_posn
_atom_site_refinement_flags_adp
U1 U 0.45774(2) 0.55042(2) 0.81604(5) 0.05689(16) Uani 1 1 d . .
O1 O 0.4078(3) 0.5118(3) 0.8531(10) 0.067(3) Uani 1 1 d . .
O2 O 0.5057(4) 0.5870(4) 0.7821(14) 0.097(4) Uani 1 1 d . .
U2 U 0.50573(2) 0.50319(2) 0.57103(6) 0.0686(2) Uani 1 1 d . .
O3 O 0.4674(4) 0.4527(4) 0.5342(11) 0.086(4) Uani 1 1 d . .
O4 O 0.5454(4) 0.5535(3) 0.6106(12) 0.079(3) Uani 1 1 d . .
O5 O 0.4543(4) 0.5215(4) 0.5646(11) 0.089(4) Uani 1 1 d . .
O6 O 0.4751(5) 0.4975(5) 0.8195(11) 0.108(5) Uani 1 1 d . .
O7 O 0.4558(3) 0.6041(3) 0.9536(10) 0.062(2) Uani 1 1 d . .
O8 O 0.4204(3) 0.5701(3) 1.1569(10) 0.056(2) Uani 1 1 d . .
C1 C 0.4347(3) 0.6009(4) 1.0706(13) 0.043(3) Uani 1 1 d . .
C2 C 0.4269(4) 0.6343(4) 1.1074(12) 0.044(3) Uani 1 1 d . .
C3 C 0.4447(4) 0.6690(4) 1.0265(13) 0.049(3) Uani 1 1 d . .
H3A H 0.4622 0.6725 0.9437 0.059 Uiso 1 1 calc R U
C4 C 0.4368(5) 0.6993(5) 1.0660(17) 0.069(4) Uani 1 1 d . .
H4A H 0.4496 0.7240 1.0108 0.083 Uiso 1 1 calc R U
C5 C 0.4115(5) 0.6944(5) 1.181(2) 0.073(5) Uani 1 1 d . .
H5A H 0.4064 0.7156 1.2055 0.087 Uiso 1 1 calc R U
C6 C 0.3926(4) 0.6590(5) 1.2664(16) 0.061(4) Uani 1 1 d . .
H6A H 0.3748 0.6556 1.3483 0.073 Uiso 1 1 calc R U
C7 C 0.4007(4) 0.6292(4) 1.2268(13) 0.047(3) Uani 1 1 d . .
H7A H 0.3882 0.6046 1.2821 0.057 Uiso 1 1 calc R U
O9 O 0.5589(4) 0.4995(4) 0.4300(11) 0.080(3) Uani 1 1 d . .
O10 O 0.5246(3) 0.4648(4) 0.2298(12) 0.078(3) Uani 1 1 d . .
C8 C 0.5553(5) 0.4810(5) 0.3075(15) 0.060(4) Uani 1 1 d . .
C9 C 0.5928(4) 0.4798(5) 0.2593(15) 0.062(4) Uani 1 1 d . .
C10 C 0.6246(5) 0.4906(5) 0.3537(15) 0.070(4) Uani 1 1 d . .
H10A H 0.6232 0.4983 0.4563 0.084 Uiso 1 1 calc R U
C11 C 0.6596(5) 0.4909(4) 0.3044(17) 0.069(4) Uani 1 1 d . .
H11A H 0.6814 0.4981 0.3728 0.083 Uiso 1 1 calc R U
C12 C 0.6614(5) 0.4807(5) 0.1571(16) 0.072(4) Uani 1 1 d . .
H12A H 0.6855 0.4825 0.1201 0.086 Uiso 1 1 calc R U
C13 C 0.6282(5) 0.4676(5) 0.0578(18) 0.078(5) Uani 1 1 d . .
H13A H 0.6291 0.4589 -0.0436 0.093 Uiso 1 1 calc R U
C14 C 0.5944(5) 0.4675(5) 0.1117(16) 0.071(4) Uani 1 1 d . .
H14A H 0.5718 0.4590 0.0460 0.086 Uiso 1 1 calc R U

loop_
_atom_site_aniso_label
_atom_site_aniso_U_11
_atom_site_aniso_U_22
_atom_site_aniso_U_33
_atom_site_aniso_U_23
_atom_site_aniso_U_13
_atom_site_aniso_U_12
U1 0.0846(4) 0.0834(4) 0.0365(2) -0.0149(3) -0.0105(3) 0.0673(4)
O1 0.110(8) 0.062(6) 0.046(5) -0.007(4) 0.004(5) 0.054(6)
O2 0.108(9) 0.161(12) 0.081(8) -0.063(8) -0.042(7) 0.112(10)
U2 0.1078(5) 0.1124(5) 0.0360(2) 0.0108(4) 0.0144(4) 0.0929(4)
O3 0.133(10) 0.128(10) 0.054(6) -0.004(6) 0.010(6) 0.106(9)
O4 0.111(9) 0.079(7) 0.070(7) -0.009(6) 0.017(6) 0.066(7)
O5 0.169(10) 0.162(10) 0.027(4) -0.001(6) 0.000(5) 0.152(10)
O6 0.200(13) 0.205(12) 0.027(4) 0.004(6) 0.008(7) 0.184(12)
O7 0.093(7) 0.071(6) 0.042(5) 0.007(4) 0.016(5) 0.057(6)
O8 0.077(6) 0.078(6) 0.044(5) 0.007(5) 0.004(4) 0.062(6)
C1 0.042(6) 0.061(8) 0.034(6) -0.010(5) -0.007(5) 0.032(6)
C2 0.047(6) 0.061(8) 0.030(6) -0.020(5) -0.015(5) 0.031(6)
C3 0.063(8) 0.052(7) 0.035(6) -0.008(5) -0.010(5) 0.031(7)
C4 0.099(12) 0.075(10) 0.058(9) -0.010(7) -0.026(8) 0.061(9)
C5 0.092(12) 0.074(11) 0.084(11) -0.024(9) -0.024(10) 0.066(10)
C6 0.055(8) 0.089(11) 0.051(8) -0.022(7) -0.009(6) 0.046(8)
C7 0.049(7) 0.056(7) 0.044(6) -0.010(5) -0.012(5) 0.033(6)
O9 0.117(9) 0.131(10) 0.050(6) 0.005(6) 0.011(6) 0.105(8)
O10 0.109(9) 0.125(9) 0.046(5) -0.001(6) -0.008(6) 0.094(8)
C8 0.100(11) 0.091(11) 0.036(7) 0.018(7) 0.016(7) 0.081(10)
C9 0.079(9) 0.092(10) 0.047(7) 0.016(7) 0.013(7) 0.068(9)
C10 0.088(11) 0.124(14) 0.034(7) 0.002(7) 0.007(7) 0.080(11)
C11 0.077(10) 0.069(9) 0.063(9) -0.019(7) -0.002(7) 0.038(8)
C12 0.077(10) 0.098(12) 0.052(8) -0.002(8) 0.010(8) 0.052(9)
C13 0.103(12) 0.118(14) 0.055(8) -0.001(9) 0.016(8) 0.087(12)
C14 0.089(11) 0.117(13) 0.053(8) -0.017(8) -0.023(7) 0.085(10)

loop_
_atom_type_symbol
_atom_type_description
_atom_type_scat_dispersion_real
_atom_type_scat_dispersion_imag
_atom_type_scat_source
C C 0.0040 0.0020 'XDISP Program in WinGX L.Kissel & R.H.Pratt Acta Cryst A46 170 1990'
H H 0.0000 0.0000 'XDISP Program in WinGX L.Kissel & R.H.Pratt Acta Cryst A46 170 1990'
O O 0.0132 0.0074 'XDISP Program in WinGX L.Kissel & R.H.Pratt Acta Cryst A46 170 1990'
U U -7.3185 4.5872 'XDISP Program in WinGX L.Kissel & R.H.Pratt Acta Cryst A46 170 1990'

loop_
_geom_angle_atom_site_label_1
_geom_angle_atom_site_label_2
_geom_angle_atom_site_label_3
_geom_angle
_geom_angle_site_symmetry_1
_geom_angle_site_symmetry_3
O2 U1 O1 179.2(6) . .
O2 U1 O5 87.4(5) . 4_665
O1 U1 O5 92.0(5) . 4_665
O2 U1 O8 93.8(5) . 4_664
O1 U1 O8 87.0(4) . 4_664
O5 U1 O8 146.5(3) 4_665 4_664
O2 U1 O7 82.1(4) . .
O1 U1 O7 98.2(4) . .
O5 U1 O7 76.4(3) 4_665 .
O8 U1 O7 70.7(3) 4_664 .
O2 U1 O5 90.6(5) . .
O1 U1 O5 89.5(4) . .
O5 U1 O5 137.8(4) 4_665 .
O8 U1 O5 75.7(3) 4_664 .
O7 U1 O5 145.0(3) . .
O2 U1 O6 93.3(5) . .
O1 U1 O6 86.0(5) . .
O5 U1 O6 71.3(3) 4_665 .
O8 U1 O6 141.8(3) 4_664 .
O7 U1 O6 147.5(3) . .
O5 U1 O6 66.7(3) . .
O2 U1 U2 73.4(3) . .
O1 U1 U2 106.3(3) . .
O5 U1 U2 102.5(2) 4_665 .
O8 U1 U2 109.9(2) 4_664 .
O7 U1 U2 155.5(2) . .
O5 U1 U2 37.7(2) . .
O6 U1 U2 38.0(3) . .
O2 U1 U2 89.9(4) . 4_665
O1 U1 U2 89.3(3) . 4_665
O5 U1 U2 35.8(3) 4_665 4_665
O8 U1 U2 175.7(2) 4_664 4_665
O7 U1 U2 112.0(2) . 4_665
O5 U1 U2 102.1(2) . 4_665
O6 U1 U2 35.5(2) . 4_665
U2 U1 U2 69.107(16) . 4_665
O3 U2 O4 178.1(5) . .
O3 U2 O10 86.2(4) . 4_665
O4 U2 O10 91.9(5) . 4_665
O3 U2 O6 93.3(5) . 4_664
O4 U2 O6 87.9(5) . 4_664
O10 U2 O6 145.5(4) 4_665 4_664
O3 U2 O5 87.8(4) . .
O4 U2 O5 93.9(5) . .
O10 U2 O5 142.9(4) 4_665 .
O6 U2 O5 71.4(3) 4_664 .
O3 U2 O6 87.9(5) . .
O4 U2 O6 92.2(5) . .
O10 U2 O6 75.9(4) 4_665 .
O6 U2 O6 138.5(5) 4_664 .
O5 U2 O6 67.3(3) . .
O3 U2 O9 96.0(4) . .
O4 U2 O9 82.8(4) . .
O10 U2 O9 70.3(3) 4_665 .
O6 U2 O9 75.5(4) 4_664 .
O5 U2 O9 146.8(3) . .
O6 U2 O9 145.7(3) . .
O3 U2 U1 106.6(3) . .
O4 U2 U1 74.5(3) . .
O10 U2 U1 110.1(3) 4_665 .
O6 U2 U1 103.1(2) 4_664 .
O5 U2 U1 38.0(2) . .
O6 U2 U1 38.3(3) . .
O9 U2 U1 157.4(3) . .
O3 U2 U1 90.1(3) . 4_664
O4 U2 U1 91.7(4) . 4_664
O10 U2 U1 175.8(3) 4_665 4_664
O6 U2 U1 36.7(3) 4_664 4_664
O5 U2 U1 34.7(2) . 4_664
O6 U2 U1 101.9(2) . 4_664
O9 U2 U1 112.1(2) . 4_664
U1 U2 U1 69.069(16) . 4_664
U1 O5 U2 109.5(4) 4_664 .
U1 O5 U1 132.3(4) 4_664 .
U2 O5 U1 104.3(4) . .
U2 O6 U2 131.5(5) 4_665 .
U2 O6 U1 107.8(4) 4_665 .
U2 O6 U1 103.7(4) . .
C1 O7 U1 127.2(8) . .
C1 O8 U1 133.5(8) . 4_665
O7 C1 O8 121.6(11) . .
O7 C1 C2 118.8(11) . .
O8 C1 C2 119.5(10) . .
C3 C2 C7 120.0(12) . .
C3 C2 C1 121.2(11) . .
C7 C2 C1 118.8(11) . .
C2 C3 C4 119.1(13) . .
C5 C4 C3 121.0(15) . .
C4 C5 C6 121.4(13) . .
C7 C6 C5 117.1(13) . .
C6 C7 C2 121.4(13) . .
C8 O9 U2 127.0(10) . .
C8 O10 U2 129.2(10) . 4_664
O10 C8 O9 124.5(13) . .
O10 C8 C9 121.1(13) . .
O9 C8 C9 114.5(14) . .
C10 C9 C14 119.0(12) . .
C10 C9 C8 123.0(13) . .
C14 C9 C8 118.0(13) . .
C9 C10 C11 121.9(13) . .
C12 C11 C10 118.4(15) . .
C11 C12 C13 121.2(14) . .
C14 C13 C12 118.3(13) . .
C9 C14 C13 121.1(13) . .

loop_
_geom_bond_atom_site_label_1
_geom_bond_atom_site_label_2
_geom_bond_distance
_geom_bond_site_symmetry_2
U1 O2 1.694(14) .
U1 O1 1.771(11) .
U1 O5 2.345(10) 4_665
U1 O8 2.351(8) 4_664
U1 O7 2.417(8) .
U1 O5 2.428(10) .
U1 O6 2.435(11) .
U1 U2 3.8190(8) .
U1 U2 3.8822(8) 4_665
U2 O3 1.782(13) .
U2 O4 1.797(11) .
U2 O10 2.356(10) 4_665
U2 O6 2.370(10) 4_664
U2 O5 2.408(10) .
U2 O6 2.421(10) .
U2 O9 2.449(9) .
U2 U1 3.8821(8) 4_664
O5 U1 2.345(10) 4_664
O6 U2 2.370(10) 4_665
O7 C1 1.270(13) .
O8 C1 1.270(15) .
O8 U1 2.351(8) 4_665
C1 C2 1.491(17) .
C2 C3 1.354(17) .
C2 C7 1.391(16) .
C3 C4 1.383(18) .
C4 C5 1.35(2) .
C5 C6 1.39(2) .
C6 C7 1.373(17) .
O9 C8 1.251(16) .
O10 C8 1.225(18) .
O10 U2 2.356(10) 4_664
C8 C9 1.523(18) .
C9 C10 1.35(2) .
C9 C14 1.380(18) .
C10 C11 1.403(19) .
C11 C12 1.354(18) .
C12 C13 1.41(2) .
C13 C14 1.383(19) .
